data_4329646
loop_
_publ_author_name
'Mar\'ia A. Palacios'
'Antonio J. Mota'
'Jos\'e Ruiz'
'Mikko M. H\"anninen'
'Reijo Sillanp\"a\"a'
'Enrique Colacio'

_publ_section_title
;
 Diphenoxo-Bridged NiIILnIII Dinuclear Complexes as Platforms for
 Heterotrimetallic (LnIIINiII)2RuIII Systems with a High-Magnetic-Moment
 Ground State: Synthesis, Structure, and Magnetic Properties
;
_journal_name_full 'Inorganic Chemistry'
_journal_page_first 7010
_journal_page_last 7012
_journal_paper_doi 10.1021/ic3008443
_journal_volume 51
_journal_year 2012
_chemical_compound_source 'synthesis as described'
_chemical_formula_moiety 'C64 H96 Gd2 N12 Ni2 O26 Ru, C12 H14 N2 O4 Ru, 4(C H4 O)'
_chemical_formula_sum 'C80 H126 Gd2 N14 Ni2 O34 Ru2'
_chemical_formula_weight 2462.01
_chemical_name_systematic
;
 ?
;
_space_group_IT_number 2
_symmetry_cell_setting triclinic
_symmetry_Int_Tables_number 2
_symmetry_space_group_name_Hall '-P 1'
_symmetry_space_group_name_H-M 'P -1'
_atom_sites_solution_hydrogens geom
_atom_sites_solution_primary direct
_atom_sites_solution_secondary difmap
_audit_conform_dict_location ftp://ftp.iucr.org/pub/cif_core.dic
_audit_conform_dict_name cif_core.dic
_audit_conform_dict_version 2.3
_audit_creation_date 2012-04-03T12:31:32-00:00
_audit_creation_method 'WinGX routine CIF_UPDATE'
_cell_angle_alpha 67.0500(10)
_cell_angle_beta 89.343(2)
_cell_angle_gamma 80.572(2)
_cell_formula_units_Z 1
_cell_length_a 13.3028(3)
_cell_length_b 14.1505(4)
_cell_length_c 14.5614(5)
_cell_measurement_reflns_used 6950
_cell_measurement_temperature 123(2)
_cell_measurement_theta_max 28.283
_cell_measurement_theta_min 0.407
_cell_measurement_wavelength 0.71073
_cell_volume 2485.85(13)
_computing_cell_refinement 'HKL Scalepack (Otwinowski & Minor 1997)'
_computing_data_collection 'Collect (Bruker AXS BV, 1997-2004)'
_computing_data_reduction 'HKL Denzo and Scalepack (Otwinowski & Minor 1997)'
_computing_molecular_graphics 'Ortep-3 for Windows (Farrugia, 1997)'
_computing_publication_material 'WinGX publication routines (Farrugia, 1999)'
_computing_structure_refinement 'SHELXL-97 (Sheldrick, 2008)'
_computing_structure_solution 'SIR92 (Altomare, et. al. 1994)'
_diffrn_ambient_temperature 123(2)
_diffrn_detector 'CCD plate'
_diffrn_detector_area_resol_mean 9
_diffrn_measured_fraction_theta_full 0.994
_diffrn_measured_fraction_theta_max 0.994
_diffrn_measurement_device '95mm CCD camera on \k-goniostat'
_diffrn_measurement_device_type KappaCCD
_diffrn_measurement_method 'CCD rotation images, thick slices'
_diffrn_radiation_monochromator graphite
_diffrn_radiation_probe x-ray
_diffrn_radiation_type MoK\a
_diffrn_radiation_wavelength 0.71073
_diffrn_reflns_av_R_equivalents 0.0342
_diffrn_reflns_av_unetI/netI 0.0487
_diffrn_reflns_limit_h_max 16
_diffrn_reflns_limit_h_min -16
_diffrn_reflns_limit_k_max 16
_diffrn_reflns_limit_k_min -17
_diffrn_reflns_limit_l_max 17
_diffrn_reflns_limit_l_min -17
_diffrn_reflns_number 21645
_diffrn_reflns_theta_full 26
_diffrn_reflns_theta_max 26
_diffrn_reflns_theta_min 2.24
_diffrn_source 'Enraf Nonius FR590'
_exptl_absorpt_coefficient_mu 2.068
_exptl_absorpt_correction_T_max 0.746
_exptl_absorpt_correction_T_min 0.588
_exptl_absorpt_correction_type multi-scan
_exptl_absorpt_process_details '(SADABS; Sheldrick, 2008)'
_exptl_crystal_colour violet
_exptl_crystal_density_diffrn 1.645
_exptl_crystal_description plate
_exptl_crystal_F_000 1248
_exptl_crystal_size_max 0.2
_exptl_crystal_size_mid 0.18
_exptl_crystal_size_min 0.12
_refine_diff_density_max 0.921
_refine_diff_density_min -2.84
_refine_diff_density_rms 0.136
_refine_ls_extinction_method none
_refine_ls_goodness_of_fit_ref 1.029
_refine_ls_hydrogen_treatment mixed
_refine_ls_matrix_type full
_refine_ls_number_parameters 634
_refine_ls_number_reflns 9718
_refine_ls_number_restraints 3
_refine_ls_restrained_S_all 1.029
_refine_ls_R_factor_all 0.0466
_refine_ls_R_factor_gt 0.0385
_refine_ls_shift/su_max 0.002
_refine_ls_shift/su_mean 0
_refine_ls_structure_factor_coef Fsqd
_refine_ls_weighting_details 'calc w=1/[\s^2^(Fo^2^)+(0.0341P)^2^+11.7583P] where P=(Fo^2^+2Fc^2^)/3'
_refine_ls_weighting_scheme calc
_refine_ls_wR_factor_gt 0.0964
_refine_ls_wR_factor_ref 0.1015
_reflns_number_gt 8521
_reflns_number_total 9718
_reflns_threshold_expression >2\s(I)
_cod_data_source_file ic3008443_si_002.cif
_cod_data_source_block 1
_cod_original_cell_volume 2485.85(12)
_cod_database_code 4329646

loop_
_symmetry_equiv_pos_as_xyz
'x, y, z'
'-x, -y, -z'

loop_
_atom_site_label
_atom_site_type_symbol
_atom_site_fract_x
_atom_site_fract_y
_atom_site_fract_z
_atom_site_U_iso_or_equiv
_atom_site_adp_type
_atom_site_occupancy
_atom_site_symmetry_multiplicity
_atom_site_calc_flag
_atom_site_refinement_flags
_atom_site_disorder_assembly
_atom_site_disorder_group
Gd1 Gd 0.724845(15) 0.644150(16) 0.583477(16) 0.01609(7) Uani 1 1 d . . .
Ru1 Ru 0.5 0.5 1 0.01541(11) Uani 1 2 d S . .
Ru2 Ru 1 1 1 0.02970(14) Uani 1 2 d S . .
Ni1 Ni 0.69520(4) 0.77826(4) 0.74805(4) 0.01533(12) Uani 1 1 d . . .
O1 O 0.7925(2) 0.6655(2) 0.7180(2) 0.0170(6) Uani 1 1 d . . .
O2 O 0.9189(2) 0.6291(2) 0.5925(2) 0.0195(6) Uani 1 1 d . . .
O3 O 0.6302(2) 0.7773(2) 0.6184(2) 0.0174(6) Uani 1 1 d . . .
O4 O 0.5477(2) 0.6193(2) 0.6235(2) 0.0198(6) Uani 1 1 d . . .
O5 O 0.8058(2) 0.5745(3) 0.4606(3) 0.0309(8) Uani 1 1 d . . .
O6 O 0.6634(3) 0.5251(3) 0.5128(3) 0.0270(7) Uani 1 1 d . . .
O7 O 0.7341(3) 0.4876(4) 0.3932(4) 0.0528(13) Uani 1 1 d . . .
O8 O 0.7723(2) 0.7920(3) 0.4419(2) 0.0239(7) Uani 1 1 d . . .
O9 O 0.6264(2) 0.7511(3) 0.4219(3) 0.0264(7) Uani 1 1 d . . .
O10 O 0.6791(3) 0.8805(3) 0.3039(3) 0.0412(10) Uani 1 1 d . . .
O11 O 0.7629(3) 0.4674(3) 0.7047(3) 0.0260(7) Uani 1 1 d D . .
H11 H 0.747(4) 0.415(3) 0.693(4) 0.031 Uiso 1 1 d D . .
O12 O 0.4636(2) 0.4347(2) 0.9065(2) 0.0211(7) Uani 1 1 d . . .
O13 O 0.6330(2) 0.4011(2) 1.0391(2) 0.0228(7) Uani 1 1 d . . .
O14 O 1.0366(3) 1.1438(3) 0.9440(3) 0.0365(9) Uani 1 1 d . . .
O15 O 1.0657(3) 0.9691(3) 0.8877(3) 0.0365(9) Uani 1 1 d . . .
O16 O 0.7148(6) 0.2962(4) 0.6970(5) 0.102(3) Uani 1 1 d . A 1
H16 H 0.7322 0.227 0.7629 0.154 Uiso 1 1 d . B 1
C42 C 0.6596(8) 0.2780(5) 0.6288(5) 0.073(3) Uani 1 1 d . A 1
H42A H 0.6056 0.2397 0.6621 0.11 Uiso 1 1 calc R A 1
H42B H 0.7047 0.2368 0.5993 0.11 Uiso 1 1 calc R A 1
H42C H 0.6288 0.3446 0.5761 0.11 Uiso 1 1 calc R A 1
O17A O 0.6213(7) 1.0092(8) 0.9698(6) 0.057(3) Uani 0.69(2) 1 d PD C 1
H17A H 0.6547 1.0465 0.9312 0.086 Uiso 0.69(2) 1 d P C 1
C43A C 0.6713(14) 0.9585(16) 1.0662(13) 0.034(4) Uani 0.69(2) 1 d PD C 1
H43A H 0.6869 1.0107 1.09 0.051 Uiso 0.69(2) 1 calc PR C 1
H43B H 0.7349 0.914 1.0631 0.051 Uiso 0.69(2) 1 calc PR C 1
H43C H 0.6268 0.9156 1.1123 0.051 Uiso 0.69(2) 1 calc PR C 1
O17B O 0.5840(14) 0.9605(16) 0.9945(13) 0.048(5) Uiso 0.31(2) 1 d PD C 2
H17B H 0.5296 0.9906 1.0011 0.072 Uiso 0.31(2) 1 d P C 2
C43B C 0.662(4) 0.968(5) 1.055(4) 0.07(2) Uiso 0.31(2) 1 d PD C 2
H43D H 0.6351 1.0172 1.0854 0.101 Uiso 0.31(2) 1 calc PR C 2
H43E H 0.7189 0.9926 1.0143 0.101 Uiso 0.31(2) 1 calc PR C 2
H43F H 0.6864 0.8993 1.1081 0.101 Uiso 0.31(2) 1 calc PR C 2
N1 N 0.7344(3) 0.5272(3) 0.4538(3) 0.0291(10) Uani 1 1 d . . .
N2 N 0.6921(3) 0.8095(3) 0.3865(3) 0.0254(9) Uani 1 1 d . . .
N3 N 0.6097(3) 0.6697(3) 0.8330(3) 0.0171(7) Uani 1 1 d . . .
N4 N 0.7959(4) 1.1071(4) 0.8560(4) 0.0498(13) Uani 1 1 d . . .
N8 N 0.7892(3) 0.7496(3) 0.8816(3) 0.0210(8) Uani 1 1 d . . .
N11 N 0.7900(3) 0.8966(3) 0.6798(3) 0.0216(8) Uani 1 1 d . . .
N14 N 0.5821(3) 0.9124(3) 0.7326(3) 0.0184(8) Uani 1 1 d . . .
C1 C 0.8918(3) 0.6339(3) 0.7494(3) 0.0182(9) Uani 1 1 d . . .
C2 C 0.9621(3) 0.6136(3) 0.6847(3) 0.0176(9) Uani 1 1 d . . .
C3 C 1.0653(3) 0.5818(4) 0.7126(4) 0.0214(9) Uani 1 1 d . . .
H3 H 1.1117 0.5679 0.6676 0.026 Uiso 1 1 calc R . .
C4 C 1.1009(3) 0.5704(4) 0.8065(4) 0.0228(10) Uani 1 1 d . . .
C5 C 1.0313(4) 0.5923(4) 0.8703(4) 0.0230(10) Uani 1 1 d . . .
H5 H 1.0553 0.5863 0.9339 0.028 Uiso 1 1 calc R . .
C6 C 0.9268(3) 0.6230(3) 0.8433(3) 0.0199(9) Uani 1 1 d . . .
C7 C 0.8515(3) 0.6417(4) 0.9148(3) 0.0212(9) Uani 1 1 d . . .
H7A H 0.8894 0.6261 0.9786 0.025 Uiso 1 1 calc R . .
H7B H 0.804 0.5914 0.9285 0.025 Uiso 1 1 calc R . .
C9 C 0.8559(4) 0.8299(4) 0.8569(4) 0.0245(10) Uani 1 1 d . . .
H9A H 0.9196 0.8001 0.9001 0.029 Uiso 1 1 calc R . .
H9B H 0.8208 0.8896 0.8712 0.029 Uiso 1 1 calc R . .
C10 C 0.8823(4) 0.8681(4) 0.7490(4) 0.0250(10) Uani 1 1 d . . .
H10A H 0.9158 0.9298 0.733 0.03 Uiso 1 1 calc R . .
H10B H 0.9314 0.813 0.7386 0.03 Uiso 1 1 calc R . .
C12 C 0.7300(4) 0.9992(3) 0.6685(4) 0.0230(10) Uani 1 1 d . . .
H12A H 0.703 1.0371 0.5983 0.028 Uiso 1 1 calc R . .
H12B H 0.776 1.0407 0.6829 0.028 Uiso 1 1 calc R . .
C13 C 0.6416(4) 0.9910(4) 0.7365(4) 0.0241(10) Uani 1 1 d . . .
H13A H 0.6681 0.971 0.806 0.029 Uiso 1 1 calc R . .
H13B H 0.5964 1.0597 0.7155 0.029 Uiso 1 1 calc R . .
C15 C 0.5237(3) 0.9557(3) 0.6329(3) 0.0193(9) Uani 1 1 d . . .
H15A H 0.4742 1.0185 0.6267 0.023 Uiso 1 1 calc R . .
H15B H 0.5716 0.9765 0.5789 0.023 Uiso 1 1 calc R . .
C16 C 0.4678(3) 0.8765(3) 0.6213(3) 0.0196(9) Uani 1 1 d . . .
C17 C 0.3615(3) 0.8850(4) 0.6205(3) 0.0220(9) Uani 1 1 d . . .
H17 H 0.321 0.9454 0.6238 0.026 Uiso 1 1 calc R . .
C18 C 0.3137(3) 0.8065(4) 0.6150(3) 0.0220(9) Uani 1 1 d . . .
C19 C 0.3749(3) 0.7161(4) 0.6149(3) 0.0219(9) Uani 1 1 d . . .
H19 H 0.3443 0.6607 0.6131 0.026 Uiso 1 1 calc R . .
C20 C 0.4791(3) 0.7076(3) 0.6174(3) 0.0184(9) Uani 1 1 d . . .
C21 C 0.5276(3) 0.7886(3) 0.6172(3) 0.0169(9) Uani 1 1 d . . .
C22 C 0.9894(3) 0.6381(4) 0.5137(4) 0.0255(10) Uani 1 1 d . . .
H22A H 1.0323 0.6894 0.5102 0.038 Uiso 1 1 calc R . .
H22B H 0.9509 0.6606 0.4497 0.038 Uiso 1 1 calc R . .
H22C H 1.0327 0.5703 0.5282 0.038 Uiso 1 1 calc R . .
C23 C 1.2137(4) 0.5335(4) 0.8355(4) 0.0293(11) Uani 1 1 d . . .
H23A H 1.2353 0.4667 0.8294 0.044 Uiso 1 1 calc R . .
H23B H 1.2265 0.5247 0.9047 0.044 Uiso 1 1 calc R . .
H23C H 1.2522 0.5851 0.7912 0.044 Uiso 1 1 calc R . .
C24 C 0.7305(4) 0.7500(4) 0.9682(3) 0.0252(10) Uani 1 1 d . . .
H24A H 0.7777 0.7331 1.0257 0.038 Uiso 1 1 calc R . .
H24B H 0.6855 0.698 0.9844 0.038 Uiso 1 1 calc R . .
H24C H 0.6893 0.8192 0.9518 0.038 Uiso 1 1 calc R . .
C25 C 0.8243(4) 0.9019(4) 0.5811(4) 0.0259(10) Uani 1 1 d . . .
H25A H 0.7646 0.9181 0.5353 0.039 Uiso 1 1 calc R . .
H25B H 0.8647 0.8347 0.5884 0.039 Uiso 1 1 calc R . .
H25C H 0.8661 0.9565 0.5542 0.039 Uiso 1 1 calc R . .
C26 C 0.5064(4) 0.8964(4) 0.8101(4) 0.0252(10) Uani 1 1 d . . .
H26A H 0.5418 0.8728 0.8758 0.038 Uiso 1 1 calc R . .
H26B H 0.4674 0.8437 0.8091 0.038 Uiso 1 1 calc R . .
H26C H 0.4598 0.9622 0.7966 0.038 Uiso 1 1 calc R . .
C27 C 0.1988(4) 0.8155(4) 0.6108(4) 0.0323(12) Uani 1 1 d . . .
H27A H 0.1671 0.8852 0.6054 0.049 Uiso 1 1 calc R . .
H27B H 0.1783 0.763 0.6717 0.049 Uiso 1 1 calc R . .
H27C H 0.1767 0.8042 0.5525 0.049 Uiso 1 1 calc R . .
C28 C 0.5061(4) 0.5239(4) 0.6534(4) 0.0249(10) Uani 1 1 d . . .
H28A H 0.4631 0.5177 0.7099 0.037 Uiso 1 1 calc R . .
H28B H 0.562 0.4642 0.6732 0.037 Uiso 1 1 calc R . .
H28C H 0.4649 0.5255 0.5973 0.037 Uiso 1 1 calc R . .
C29 C 0.4531(4) 0.3020(4) 0.8485(4) 0.0344(12) Uani 1 1 d . . .
H29A H 0.3909 0.3508 0.8149 0.052 Uiso 1 1 calc R . .
H29B H 0.4356 0.2338 0.8893 0.052 Uiso 1 1 calc R . .
H29C H 0.5002 0.2949 0.7984 0.052 Uiso 1 1 calc R . .
C30 C 0.5034(4) 0.3426(4) 0.9146(4) 0.0242(10) Uani 1 1 d . . .
C31 C 0.5885(4) 0.2809(4) 0.9759(4) 0.0301(11) Uani 1 1 d . . .
H31 H 0.6059 0.2113 0.9806 0.036 Uiso 1 1 calc R . .
C32 C 0.6505(4) 0.3124(4) 1.0310(4) 0.0271(10) Uani 1 1 d . . .
C33 C 0.7461(4) 0.2418(5) 1.0864(5) 0.0462(15) Uani 1 1 d . . .
H33A H 0.802 0.2818 1.0751 0.069 Uiso 1 1 calc R . .
H33B H 0.7639 0.1858 1.0623 0.069 Uiso 1 1 calc R . .
H33C H 0.7352 0.2117 1.158 0.069 Uiso 1 1 calc R . .
C34 C 1.0528(5) 1.3069(4) 0.8163(5) 0.0475(16) Uani 1 1 d . . .
H34A H 1.0404 1.328 0.8727 0.071 Uiso 1 1 calc R . .
H34B H 0.9992 1.3458 0.7633 0.071 Uiso 1 1 calc R . .
H34C H 1.1194 1.3218 0.7906 0.071 Uiso 1 1 calc R . .
C35 C 1.0521(4) 1.1922(4) 0.8506(4) 0.0349(12) Uani 1 1 d . . .
C36 C 1.0707(5) 1.1457(5) 0.7827(5) 0.0422(14) Uani 1 1 d . . .
H36 H 1.0776 1.1906 0.7155 0.051 Uiso 1 1 calc R . .
C37 C 1.0804(4) 1.0386(5) 0.8033(4) 0.0362(12) Uani 1 1 d . . .
C38 C 1.1153(5) 1.0014(5) 0.7252(5) 0.0480(15) Uani 1 1 d . . .
H38A H 1.1899 0.9919 0.7253 0.072 Uiso 1 1 calc R . .
H38B H 1.0859 1.0526 0.6599 0.072 Uiso 1 1 calc R . .
H38C H 1.0933 0.9347 0.7384 0.072 Uiso 1 1 calc R . .
C39 C 0.7698(5) 0.4297(4) 0.8122(4) 0.0365(13) Uani 1 1 d . . .
H39A H 0.8296 0.4497 0.8338 0.055 Uiso 1 1 calc R . .
H39B H 0.7765 0.3536 0.841 0.055 Uiso 1 1 calc R . .
H39C H 0.708 0.4602 0.8349 0.055 Uiso 1 1 calc R . .
C40 C 0.5684(3) 0.6096(3) 0.8889(3) 0.0182(9) Uani 1 1 d . . .
C41 C 0.8682(4) 1.0665(4) 0.9087(4) 0.0367(13) Uani 1 1 d . . .

loop_
_atom_site_aniso_label
_atom_site_aniso_U_11
_atom_site_aniso_U_22
_atom_site_aniso_U_33
_atom_site_aniso_U_23
_atom_site_aniso_U_13
_atom_site_aniso_U_12
Gd1 0.01601(11) 0.01717(12) 0.01641(12) -0.00777(9) -0.00003(8) -0.00344(8)
Ru1 0.0162(2) 0.0138(2) 0.0146(2) -0.00310(19) 0.00143(18) -0.00428(18)
Ru2 0.0357(3) 0.0254(3) 0.0268(3) -0.0094(2) -0.0015(2) -0.0038(2)
Ni1 0.0176(3) 0.0138(3) 0.0148(3) -0.0050(2) 0.0007(2) -0.0045(2)
O1 0.0156(14) 0.0196(15) 0.0179(16) -0.0097(13) -0.0008(12) -0.0031(12)
O2 0.0183(15) 0.0272(17) 0.0141(15) -0.0086(13) 0.0009(12) -0.0053(13)
O3 0.0168(14) 0.0169(15) 0.0187(16) -0.0071(13) 0.0007(12) -0.0034(12)
O4 0.0195(15) 0.0187(16) 0.0262(17) -0.0122(14) 0.0050(13) -0.0087(12)
O5 0.0189(16) 0.044(2) 0.046(2) -0.0339(19) 0.0056(15) -0.0105(15)
O6 0.0286(18) 0.0305(19) 0.0294(19) -0.0184(16) 0.0065(15) -0.0090(15)
O7 0.033(2) 0.092(4) 0.076(3) -0.074(3) 0.019(2) -0.025(2)
O8 0.0206(16) 0.0287(18) 0.0212(17) -0.0077(14) 0.0001(13) -0.0064(14)
O9 0.0243(17) 0.0292(18) 0.0240(18) -0.0088(15) -0.0005(14) -0.0041(14)
O10 0.041(2) 0.039(2) 0.025(2) 0.0041(18) -0.0021(17) -0.0009(18)
O11 0.0320(18) 0.0181(17) 0.0271(18) -0.0084(15) -0.0014(14) -0.0034(14)
O12 0.0239(16) 0.0199(16) 0.0185(16) -0.0053(13) 0.0022(13) -0.0064(13)
O13 0.0205(16) 0.0209(17) 0.0240(17) -0.0055(14) 0.0012(13) -0.0036(13)
O14 0.046(2) 0.030(2) 0.032(2) -0.0099(17) -0.0025(17) -0.0089(17)
O15 0.042(2) 0.034(2) 0.031(2) -0.0121(18) 0.0043(17) -0.0033(17)
O16 0.185(7) 0.027(3) 0.082(4) -0.007(3) -0.079(5) -0.013(3)
C42 0.147(8) 0.024(3) 0.046(4) -0.012(3) -0.027(5) -0.005(4)
O17A 0.064(5) 0.061(6) 0.048(5) -0.029(4) -0.012(4) 0.005(4)
C43A 0.041(7) 0.035(7) 0.031(6) -0.020(5) 0.001(4) -0.003(4)
N1 0.022(2) 0.037(2) 0.041(3) -0.028(2) 0.0030(18) -0.0048(18)
N2 0.027(2) 0.026(2) 0.019(2) -0.0067(18) 0.0047(16) 0.0018(17)
N3 0.0183(17) 0.0156(18) 0.0158(19) -0.0042(15) 0.0010(15) -0.0031(15)
N4 0.054(3) 0.041(3) 0.052(3) -0.019(3) -0.012(3) -0.003(3)
N8 0.0244(19) 0.0197(19) 0.020(2) -0.0077(16) -0.0009(15) -0.0060(16)
N11 0.0248(19) 0.0197(19) 0.021(2) -0.0056(16) 0.0003(16) -0.0100(16)
N14 0.0232(19) 0.0148(18) 0.0157(19) -0.0045(15) 0.0014(15) -0.0028(15)
C1 0.016(2) 0.013(2) 0.025(2) -0.0065(18) -0.0023(17) -0.0036(16)
C2 0.021(2) 0.014(2) 0.016(2) -0.0030(17) -0.0010(17) -0.0026(17)
C3 0.019(2) 0.023(2) 0.023(2) -0.009(2) 0.0028(18) -0.0046(18)
C4 0.020(2) 0.022(2) 0.023(2) -0.005(2) -0.0034(18) -0.0056(18)
C5 0.026(2) 0.022(2) 0.019(2) -0.0049(19) -0.0044(18) -0.0071(19)
C6 0.021(2) 0.017(2) 0.019(2) -0.0048(18) -0.0011(17) -0.0033(17)
C7 0.024(2) 0.023(2) 0.016(2) -0.0080(19) -0.0008(18) -0.0039(18)
C9 0.027(2) 0.024(2) 0.025(3) -0.012(2) -0.008(2) -0.0065(19)
C10 0.024(2) 0.022(2) 0.031(3) -0.009(2) 0.000(2) -0.0110(19)
C12 0.028(2) 0.014(2) 0.026(3) -0.0051(19) -0.0019(19) -0.0081(18)
C13 0.029(2) 0.018(2) 0.029(3) -0.012(2) 0.000(2) -0.0051(19)
C15 0.024(2) 0.016(2) 0.016(2) -0.0037(18) 0.0015(17) -0.0037(17)
C16 0.023(2) 0.017(2) 0.015(2) -0.0022(18) -0.0012(17) -0.0034(18)
C17 0.020(2) 0.020(2) 0.020(2) -0.0042(19) 0.0008(18) 0.0002(18)
C18 0.017(2) 0.026(2) 0.018(2) -0.0052(19) -0.0015(17) -0.0014(18)
C19 0.023(2) 0.023(2) 0.020(2) -0.0074(19) 0.0009(18) -0.0101(19)
C20 0.021(2) 0.019(2) 0.014(2) -0.0052(18) 0.0019(17) -0.0038(17)
C21 0.016(2) 0.020(2) 0.013(2) -0.0052(18) -0.0002(16) -0.0017(17)
C22 0.021(2) 0.040(3) 0.019(2) -0.015(2) 0.0032(18) -0.006(2)
C23 0.020(2) 0.039(3) 0.025(3) -0.010(2) -0.0047(19) -0.002(2)
C24 0.030(2) 0.029(3) 0.016(2) -0.010(2) -0.0025(19) 0.000(2)
C25 0.031(3) 0.021(2) 0.024(3) -0.006(2) 0.005(2) -0.009(2)
C26 0.028(2) 0.022(2) 0.024(3) -0.010(2) 0.005(2) 0.0002(19)
C27 0.019(2) 0.033(3) 0.044(3) -0.014(3) 0.000(2) -0.003(2)
C28 0.026(2) 0.020(2) 0.029(3) -0.009(2) 0.005(2) -0.0081(19)
C29 0.050(3) 0.035(3) 0.027(3) -0.017(2) 0.008(2) -0.018(3)
C30 0.033(3) 0.024(2) 0.021(2) -0.012(2) 0.015(2) -0.012(2)
C31 0.037(3) 0.019(2) 0.036(3) -0.012(2) 0.009(2) -0.005(2)
C32 0.027(2) 0.021(2) 0.023(3) 0.000(2) 0.008(2) -0.0004(19)
C33 0.036(3) 0.035(3) 0.056(4) -0.012(3) -0.006(3) 0.009(3)
C34 0.062(4) 0.025(3) 0.050(4) -0.007(3) -0.010(3) -0.011(3)
C35 0.035(3) 0.033(3) 0.031(3) -0.007(2) -0.003(2) -0.006(2)
C36 0.049(3) 0.042(3) 0.037(3) -0.016(3) 0.003(3) -0.010(3)
C37 0.039(3) 0.037(3) 0.030(3) -0.010(2) -0.001(2) -0.006(2)
C38 0.052(4) 0.054(4) 0.045(4) -0.023(3) 0.010(3) -0.019(3)
C39 0.052(3) 0.027(3) 0.027(3) -0.004(2) 0.000(2) -0.012(2)
C40 0.019(2) 0.020(2) 0.017(2) -0.0085(19) -0.0018(17) -0.0028(18)
C41 0.040(3) 0.034(3) 0.033(3) -0.010(2) -0.008(3) -0.003(2)

loop_
_atom_type_symbol
_atom_type_description
_atom_type_scat_dispersion_real
_atom_type_scat_dispersion_imag
_atom_type_scat_source
C C 0.0033 0.0016 'International Tables Vol C Tables 4.2.6.8 and 6.1.1.4'
H H 0 0 'International Tables Vol C Tables 4.2.6.8 and 6.1.1.4'
N N 0.0061 0.0033 'International Tables Vol C Tables 4.2.6.8 and 6.1.1.4'
O O 0.0106 0.006 'International Tables Vol C Tables 4.2.6.8 and 6.1.1.4'
Ni Ni 0.3393 1.1124 'International Tables Vol C Tables 4.2.6.8 and 6.1.1.4'
Ru Ru -1.2594 0.8363 'International Tables Vol C Tables 4.2.6.8 and 6.1.1.4'
Gd Gd -0.1653 3.9035 'International Tables Vol C Tables 4.2.6.8 and 6.1.1.4'

loop_
_geom_angle_atom_site_label_1
_geom_angle_atom_site_label_2
_geom_angle_atom_site_label_3
_geom_angle
_geom_angle_site_symmetry_1
_geom_angle_site_symmetry_3
O1 Gd1 O3 66.55(10) . .
O1 Gd1 O11 78.16(11) . .
O3 Gd1 O11 122.65(11) . .
O1 Gd1 O8 101.68(10) . .
O3 Gd1 O8 81.98(11) . .
O11 Gd1 O8 151.04(11) . .
O1 Gd1 O4 105.29(10) . .
O3 Gd1 O4 66.47(10) . .
O11 Gd1 O4 82.30(11) . .
O8 Gd1 O4 124.58(10) . .
O1 Gd1 O9 139.20(11) . .
O3 Gd1 O9 78.11(11) . .
O11 Gd1 O9 140.88(11) . .
O8 Gd1 O9 51.94(10) . .
O4 Gd1 O9 76.86(11) . .
O1 Gd1 O5 132.02(11) . .
O3 Gd1 O5 150.62(12) . .
O11 Gd1 O5 86.13(12) . .
O8 Gd1 O5 72.42(12) . .
O4 Gd1 O5 117.20(10) . .
O9 Gd1 O5 74.86(12) . .
O1 Gd1 O6 148.73(11) . .
O3 Gd1 O6 128.68(10) . .
O11 Gd1 O6 70.81(11) . .
O8 Gd1 O6 107.24(11) . .
O4 Gd1 O6 67.39(10) . .
O9 Gd1 O6 70.69(11) . .
O5 Gd1 O6 50.61(10) . .
O1 Gd1 O2 64.67(10) . .
O3 Gd1 O2 116.92(10) . .
O11 Gd1 O2 82.75(11) . .
O8 Gd1 O2 71.53(10) . .
O4 Gd1 O2 163.51(10) . .
O9 Gd1 O2 119.45(10) . .
O5 Gd1 O2 68.56(10) . .
O6 Gd1 O2 113.76(10) . .
O1 Gd1 N2 122.34(11) . .
O3 Gd1 N2 78.99(11) . .
O11 Gd1 N2 156.56(12) . .
O8 Gd1 N2 26.03(11) . .
O4 Gd1 N2 100.88(11) . .
O9 Gd1 N2 25.91(11) . .
O5 Gd1 N2 71.68(12) . .
O6 Gd1 N2 88.82(12) . .
O2 Gd1 N2 95.61(11) . .
O1 Gd1 N1 148.92(11) . .
O3 Gd1 N1 144.45(11) . .
O11 Gd1 N1 78.82(12) . .
O8 Gd1 N1 88.75(12) . .
O4 Gd1 N1 91.95(10) . .
O9 Gd1 N1 69.32(12) . .
O5 Gd1 N1 25.43(11) . .
O6 Gd1 N1 25.27(11) . .
O2 Gd1 N1 91.95(10) . .
N2 Gd1 N1 77.87(12) . .
O13 Ru1 O13 180.0000(10) 2_667 .
O13 Ru1 O12 89.84(13) 2_667 2_667
O13 Ru1 O12 90.16(13) . 2_667
O13 Ru1 O12 90.16(13) 2_667 .
O13 Ru1 O12 89.84(13) . .
O12 Ru1 O12 180.0000(10) 2_667 .
O13 Ru1 C40 90.56(15) 2_667 2_667
O13 Ru1 C40 89.44(15) . 2_667
O12 Ru1 C40 92.41(14) 2_667 2_667
O12 Ru1 C40 87.59(14) . 2_667
O13 Ru1 C40 89.44(15) 2_667 .
O13 Ru1 C40 90.56(15) . .
O12 Ru1 C40 87.59(14) 2_667 .
O12 Ru1 C40 92.41(14) . .
C40 Ru1 C40 180.000(2) 2_667 .
O15 Ru2 O15 180.0000(10) 2_777 .
O15 Ru2 O14 89.27(16) 2_777 .
O15 Ru2 O14 90.73(16) . .
O15 Ru2 O14 90.73(16) 2_777 2_777
O15 Ru2 O14 89.27(16) . 2_777
O14 Ru2 O14 180.000(3) . 2_777
O15 Ru2 C41 88.1(2) 2_777 2_777
O15 Ru2 C41 91.9(2) . 2_777
O14 Ru2 C41 94.02(19) . 2_777
O14 Ru2 C41 85.98(19) 2_777 2_777
O15 Ru2 C41 91.9(2) 2_777 .
O15 Ru2 C41 88.1(2) . .
O14 Ru2 C41 85.98(19) . .
O14 Ru2 C41 94.02(19) 2_777 .
C41 Ru2 C41 180.000(2) 2_777 .
N3 Ni1 O1 91.01(13) . .
N3 Ni1 O3 89.67(13) . .
O1 Ni1 O3 75.17(11) . .
N3 Ni1 N14 95.49(14) . .
O1 Ni1 N14 162.93(13) . .
O3 Ni1 N14 89.07(13) . .
N3 Ni1 N11 170.92(14) . .
O1 Ni1 N11 93.41(13) . .
O3 Ni1 N11 99.12(13) . .
N14 Ni1 N11 82.48(14) . .
N3 Ni1 N8 89.99(14) . .
O1 Ni1 N8 91.47(13) . .
O3 Ni1 N8 166.64(13) . .
N14 Ni1 N8 104.26(14) . .
N11 Ni1 N8 81.97(14) . .
C1 O1 Ni1 124.5(3) . .
C1 O1 Gd1 123.0(3) . .
Ni1 O1 Gd1 109.49(12) . .
C2 O2 C22 115.8(3) . .
C2 O2 Gd1 115.2(2) . .
C22 O2 Gd1 129.0(2) . .
C21 O3 Ni1 113.0(3) . .
C21 O3 Gd1 120.2(2) . .
Ni1 O3 Gd1 108.43(13) . .
C20 O4 C28 115.7(3) . .
C20 O4 Gd1 116.3(2) . .
C28 O4 Gd1 128.1(3) . .
N1 O5 Gd1 96.7(3) . .
N1 O6 Gd1 96.2(2) . .
N2 O8 Gd1 96.0(2) . .
N2 O9 Gd1 95.1(2) . .
C39 O11 Gd1 128.9(3) . .
C39 O11 H11 104(4) . .
Gd1 O11 H11 122(4) . .
C30 O12 Ru1 124.0(3) . .
C32 O13 Ru1 124.7(3) . .
C35 O14 Ru2 123.0(3) . .
C37 O15 Ru2 124.3(4) . .
C42 O16 H16 109.7(5) . .
C43A O17A H17A 111.8(11) . .
C43A O17A H17B 94.7(11) . .
H17A O17A H17B 148.5(8) . .
C43B O17B H17B 112(3) . .
O17B C43B H43D 109.5 . .
O17B C43B H43E 109.5 . .
H43D C43B H43E 109.5 . .
O17B C43B H43F 109.5 . .
H43D C43B H43F 109.5 . .
H43E C43B H43F 109.5 . .
O7 N1 O6 122.2(4) . .
O7 N1 O5 121.8(4) . .
O6 N1 O5 116.0(4) . .
O7 N1 Gd1 173.9(4) . .
O6 N1 Gd1 58.5(2) . .
O5 N1 Gd1 57.8(2) . .
O10 N2 O9 121.9(4) . .
O10 N2 O8 121.1(4) . .
O9 N2 O8 116.9(4) . .
O10 N2 Gd1 178.8(4) . .
O9 N2 Gd1 59.0(2) . .
O8 N2 Gd1 57.9(2) . .
C40 N3 Ni1 172.4(4) . .
C24 N8 C9 108.9(4) . .
C24 N8 C7 105.5(4) . .
C9 N8 C7 111.2(3) . .
C24 N8 Ni1 114.4(3) . .
C9 N8 Ni1 109.0(3) . .
C7 N8 Ni1 108.0(3) . .
C25 N11 C12 109.3(4) . .
C25 N11 C10 108.3(4) . .
C12 N11 C10 111.2(3) . .
C25 N11 Ni1 113.3(3) . .
C12 N11 Ni1 108.1(3) . .
C10 N11 Ni1 106.8(3) . .
C26 N14 C13 108.7(4) . .
C26 N14 C15 107.3(3) . .
C13 N14 C15 108.4(3) . .
C26 N14 Ni1 116.3(3) . .
C13 N14 Ni1 104.8(3) . .
C15 N14 Ni1 111.1(3) . .
O1 C1 C6 122.2(4) . .
O1 C1 C2 118.8(4) . .
C6 C1 C2 119.0(4) . .
C3 C2 O2 124.7(4) . .
C3 C2 C1 121.3(4) . .
O2 C2 C1 113.9(4) . .
C2 C3 C4 120.1(4) . .
C2 C3 H3 120 . .
C4 C3 H3 120 . .
C5 C4 C3 118.7(4) . .
C5 C4 C23 122.5(4) . .
C3 C4 C23 118.8(4) . .
C4 C5 C6 121.7(4) . .
C4 C5 H5 119.2 . .
C6 C5 H5 119.2 . .
C1 C6 C5 119.2(4) . .
C1 C6 C7 119.5(4) . .
C5 C6 C7 121.2(4) . .
C6 C7 N8 116.5(4) . .
C6 C7 H7A 108.2 . .
N8 C7 H7A 108.2 . .
C6 C7 H7B 108.2 . .
N8 C7 H7B 108.2 . .
H7A C7 H7B 107.3 . .
N8 C9 C10 112.2(4) . .
N8 C9 H9A 109.2 . .
C10 C9 H9A 109.2 . .
N8 C9 H9B 109.2 . .
C10 C9 H9B 109.2 . .
H9A C9 H9B 107.9 . .
N11 C10 C9 112.0(4) . .
N11 C10 H10A 109.2 . .
C9 C10 H10A 109.2 . .
N11 C10 H10B 109.2 . .
C9 C10 H10B 109.2 . .
H10A C10 H10B 107.9 . .
N11 C12 C13 113.6(4) . .
N11 C12 H12A 108.8 . .
C13 C12 H12A 108.8 . .
N11 C12 H12B 108.8 . .
C13 C12 H12B 108.8 . .
H12A C12 H12B 107.7 . .
N14 C13 C12 110.7(4) . .
N14 C13 H13A 109.5 . .
C12 C13 H13A 109.5 . .
N14 C13 H13B 109.5 . .
C12 C13 H13B 109.5 . .
H13A C13 H13B 108.1 . .
C16 C15 N14 111.0(3) . .
C16 C15 H15A 109.4 . .
N14 C15 H15A 109.4 . .
C16 C15 H15B 109.4 . .
N14 C15 H15B 109.4 . .
H15A C15 H15B 108 . .
C21 C16 C17 119.9(4) . .
C21 C16 C15 116.4(4) . .
C17 C16 C15 123.6(4) . .
C18 C17 C16 121.3(4) . .
C18 C17 H17 119.3 . .
C16 C17 H17 119.3 . .
C17 C18 C19 118.4(4) . .
C17 C18 C27 122.2(4) . .
C19 C18 C27 119.4(4) . .
C20 C19 C18 120.0(4) . .
C20 C19 H19 120 . .
C18 C19 H19 120 . .
C19 C20 O4 125.0(4) . .
C19 C20 C21 122.0(4) . .
O4 C20 C21 112.9(4) . .
O3 C21 C16 121.6(4) . .
O3 C21 C20 120.0(4) . .
C16 C21 C20 118.3(4) . .
O2 C22 H22A 109.5 . .
O2 C22 H22B 109.5 . .
H22A C22 H22B 109.5 . .
O2 C22 H22C 109.5 . .
H22A C22 H22C 109.5 . .
H22B C22 H22C 109.5 . .
C4 C23 H23A 109.5 . .
C4 C23 H23B 109.5 . .
H23A C23 H23B 109.5 . .
C4 C23 H23C 109.5 . .
H23A C23 H23C 109.5 . .
H23B C23 H23C 109.5 . .
N8 C24 H24A 109.5 . .
N8 C24 H24B 109.5 . .
H24A C24 H24B 109.5 . .
N8 C24 H24C 109.5 . .
H24A C24 H24C 109.5 . .
H24B C24 H24C 109.5 . .
N11 C25 H25A 109.5 . .
N11 C25 H25B 109.5 . .
H25A C25 H25B 109.5 . .
N11 C25 H25C 109.5 . .
H25A C25 H25C 109.5 . .
H25B C25 H25C 109.5 . .
N14 C26 H26A 109.5 . .
N14 C26 H26B 109.5 . .
H26A C26 H26B 109.5 . .
N14 C26 H26C 109.5 . .
H26A C26 H26C 109.5 . .
H26B C26 H26C 109.5 . .
C18 C27 H27A 109.5 . .
C18 C27 H27B 109.5 . .
H27A C27 H27B 109.5 . .
C18 C27 H27C 109.5 . .
H27A C27 H27C 109.5 . .
H27B C27 H27C 109.5 . .
O4 C28 H28A 109.5 . .
O4 C28 H28B 109.5 . .
H28A C28 H28B 109.5 . .
O4 C28 H28C 109.5 . .
H28A C28 H28C 109.5 . .
H28B C28 H28C 109.5 . .
C30 C29 H29A 109.5 . .
C30 C29 H29B 109.5 . .
H29A C29 H29B 109.5 . .
C30 C29 H29C 109.5 . .
H29A C29 H29C 109.5 . .
H29B C29 H29C 109.5 . .
O12 C30 C31 125.6(4) . .
O12 C30 C29 115.4(5) . .
C31 C30 C29 119.0(5) . .
C30 C31 C32 125.6(5) . .
C30 C31 H31 117.2 . .
C32 C31 H31 117.2 . .
O13 C32 C31 124.8(4) . .
O13 C32 C33 114.7(5) . .
C31 C32 C33 120.4(5) . .
C32 C33 H33A 109.5 . .
C32 C33 H33B 109.5 . .
H33A C33 H33B 109.5 . .
C32 C33 H33C 109.5 . .
H33A C33 H33C 109.5 . .
H33B C33 H33C 109.5 . .
C35 C34 H34A 109.5 . .
C35 C34 H34B 109.5 . .
H34A C34 H34B 109.5 . .
C35 C34 H34C 109.5 . .
H34A C34 H34C 109.5 . .
H34B C34 H34C 109.5 . .
O14 C35 C36 125.0(5) . .
O14 C35 C34 116.0(5) . .
C36 C35 C34 118.9(5) . .
C35 C36 C37 126.6(6) . .
C35 C36 H36 116.7 . .
C37 C36 H36 116.7 . .
O15 C37 C36 124.6(5) . .
O15 C37 C38 116.4(5) . .
C36 C37 C38 118.9(5) . .
C37 C38 H38A 109.5 . .
C37 C38 H38B 109.5 . .
H38A C38 H38B 109.5 . .
C37 C38 H38C 109.5 . .
H38A C38 H38C 109.5 . .
H38B C38 H38C 109.5 . .
O11 C39 H39A 109.5 . .
O11 C39 H39B 109.5 . .
H39A C39 H39B 109.5 . .
O11 C39 H39C 109.5 . .
H39A C39 H39C 109.5 . .
H39B C39 H39C 109.5 . .
N3 C40 Ru1 175.5(4) . .
N4 C41 Ru2 177.5(6) . .

loop_
_geom_bond_atom_site_label_1
_geom_bond_atom_site_label_2
_geom_bond_distance
_geom_bond_site_symmetry_2
Gd1 O1 2.309(3) .
Gd1 O3 2.312(3) .
Gd1 O11 2.407(3) .
Gd1 O8 2.463(3) .
Gd1 O4 2.469(3) .
Gd1 O9 2.487(3) .
Gd1 O5 2.513(3) .
Gd1 O6 2.528(3) .
Gd1 O2 2.556(3) .
Gd1 N2 2.890(4) .
Gd1 N1 2.948(4) .
Ru1 O13 2.001(3) 2_667
Ru1 O13 2.001(3) .
Ru1 O12 2.021(3) 2_667
Ru1 O12 2.021(3) .
Ru1 C40 2.079(4) 2_667
Ru1 C40 2.079(4) .
Ru2 O15 2.007(4) 2_777
Ru2 O15 2.007(4) .
Ru2 O14 2.015(4) .
Ru2 O14 2.015(4) 2_777
Ru2 C41 2.065(5) 2_777
Ru2 C41 2.065(5) .
Ni1 N3 2.059(4) .
Ni1 O1 2.066(3) .
Ni1 O3 2.091(3) .
Ni1 N14 2.158(4) .
Ni1 N11 2.179(4) .
Ni1 N8 2.187(4) .
O1 C1 1.347(5) .
O2 C2 1.389(5) .
O2 C22 1.454(5) .
O3 C21 1.348(5) .
O4 C20 1.395(5) .
O4 C28 1.449(5) .
O5 N1 1.274(5) .
O6 N1 1.266(5) .
O7 N1 1.215(5) .
O8 N2 1.275(5) .
O9 N2 1.268(5) .
O10 N2 1.221(5) .
O11 C39 1.442(6) .
O11 H11 0.88(2) .
O12 C30 1.284(6) .
O13 C32 1.289(6) .
O14 C35 1.294(7) .
O15 C37 1.278(7) .
O16 C42 1.368(8) .
O16 H16 1.064(5) .
C42 H42A 0.98 .
C42 H42B 0.98 .
C42 H42C 0.98 .
O17A C43A 1.418(15) .
O17A H17A 0.795(13) .
O17A H17B 1.328(12) .
C43A H43A 0.98 .
C43A H43B 0.98 .
C43A H43C 0.98 .
O17B C43B 1.42(2) .
O17B H17B 0.802(16) .
C43B H43D 0.98 .
C43B H43E 0.98 .
C43B H43F 0.98 .
N3 C40 1.136(6) .
N4 C41 1.155(7) .
N8 C24 1.477(6) .
N8 C9 1.488(6) .
N8 C7 1.507(6) .
N11 C25 1.481(6) .
N11 C12 1.486(6) .
N11 C10 1.495(6) .
N14 C26 1.479(6) .
N14 C13 1.486(5) .
N14 C15 1.504(6) .
C1 C6 1.392(6) .
C1 C2 1.395(6) .
C2 C3 1.385(6) .
C3 C4 1.391(6) .
C3 H3 0.95 .
C4 C5 1.388(7) .
C4 C23 1.513(6) .
C5 C6 1.399(6) .
C5 H5 0.95 .
C6 C7 1.503(6) .
C7 H7A 0.99 .
C7 H7B 0.99 .
C9 C10 1.507(7) .
C9 H9A 0.99 .
C9 H9B 0.99 .
C10 H10A 0.99 .
C10 H10B 0.99 .
C12 C13 1.518(7) .
C12 H12A 0.99 .
C12 H12B 0.99 .
C13 H13A 0.99 .
C13 H13B 0.99 .
C15 C16 1.503(6) .
C15 H15A 0.99 .
C15 H15B 0.99 .
C16 C21 1.385(6) .
C16 C17 1.399(6) .
C17 C18 1.395(7) .
C17 H17 0.95 .
C18 C19 1.399(7) .
C18 C27 1.512(6) .
C19 C20 1.370(6) .
C19 H19 0.95 .
C20 C21 1.403(6) .
C22 H22A 0.98 .
C22 H22B 0.98 .
C22 H22C 0.98 .
C23 H23A 0.98 .
C23 H23B 0.98 .
C23 H23C 0.98 .
C24 H24A 0.98 .
C24 H24B 0.98 .
C24 H24C 0.98 .
C25 H25A 0.98 .
C25 H25B 0.98 .
C25 H25C 0.98 .
C26 H26A 0.98 .
C26 H26B 0.98 .
C26 H26C 0.98 .
C27 H27A 0.98 .
C27 H27B 0.98 .
C27 H27C 0.98 .
C28 H28A 0.98 .
C28 H28B 0.98 .
C28 H28C 0.98 .
C29 C30 1.509(7) .
C29 H29A 0.98 .
C29 H29B 0.98 .
C29 H29C 0.98 .
C30 C31 1.390(7) .
C31 C32 1.392(7) .
C31 H31 0.95 .
C32 C33 1.498(7) .
C33 H33A 0.98 .
C33 H33B 0.98 .
C33 H33C 0.98 .
C34 C35 1.503(8) .
C34 H34A 0.98 .
C34 H34B 0.98 .
C34 H34C 0.98 .
C35 C36 1.386(8) .
C36 C37 1.409(8) .
C36 H36 0.95 .
C37 C38 1.470(8) .
C38 H38A 0.98 .
C38 H38B 0.98 .
C38 H38C 0.98 .
C39 H39A 0.98 .
C39 H39B 0.98 .
C39 H39C 0.98 .

loop_
_geom_hbond_atom_site_label_D
_geom_hbond_atom_site_label_H
_geom_hbond_atom_site_label_A
_geom_hbond_distance_DH
_geom_hbond_distance_HA
_geom_hbond_distance_DA
_geom_hbond_angle_DHA
_geom_hbond_site_symmetry_A
O11 H11 O16 0.88(2) 1.78(2) 2.647(6) 168(6) .
O17A H17A N4 0.795(13) 2.282(6) 3.039(14) 159.3(5) .
O17B H17B O17A 0.802(16) 2.047(11) 2.77(2) 149.8(15) 2_677
O16 H16 N4 1.064(5) 1.788(5) 2.822(7) 163.0(5) 1_545
